data_7053322
loop_
_publ_author_name
'Gruzinskaya, Natalia I.'
'Silin, Andrey I.'
'Pimenova, Anna S.'
'Khavrel, Pavel A.'
'Markov, Vitaliy Yu.'
'Sidorov, Lev N.'
'Kemnitz, Erhard'
'Troyanov, Sergey I.'

_publ_section_title
;
 Synthesis and structure of cycloperfluoroalkylated derivatives of C70,
 C70(C2F4) and C70(C4F8)n, n = 1--6
;
_journal_issue 2
_journal_name_full 'New Journal of Chemistry'
_journal_page_first 243
_journal_paper_doi 10.1039/b9nj00444k
_journal_volume 34
_journal_year 2010
_chemical_formula_sum 'C82.5 H10.5 F16'
_chemical_formula_weight 1305.41
_chemical_name_systematic
;
?
;
_space_group_IT_number 41
_symmetry_cell_setting orthorhombic
_symmetry_space_group_name_Hall 'A 2 -2ab'
_symmetry_space_group_name_H-M 'A b a 2'
_atom_sites_solution_hydrogens nodef
_atom_sites_solution_primary direct
_atom_sites_solution_secondary difmap
_audit_creation_method SHELXL-97
_cell_angle_alpha 90.00
_cell_angle_beta 90.00
_cell_angle_gamma 90.00
_cell_formula_units_Z 8
_cell_length_a 34.703(2)
_cell_length_b 28.282(2)
_cell_length_c 9.9770(10)
_cell_measurement_reflns_used 34500
_cell_measurement_temperature 100(2)
_cell_measurement_theta_max 31
_cell_measurement_theta_min 5
_cell_volume 9792.1(13)
_computing_structure_refinement 'SHELXL-97 (Sheldrick, 1997)'
_computing_structure_solution 'SHELXS-97 (Sheldrick, 1990)'
_diffrn_ambient_temperature 100(2)
_diffrn_measured_fraction_theta_full 0.981
_diffrn_measured_fraction_theta_max 0.881
_diffrn_measurement_device_type MAR225
_diffrn_measurement_method CCD
_diffrn_radiation_monochromator Cu(113)
_diffrn_radiation_source 'BL14.2, PSF, BESSY, Berlin, Germany'
_diffrn_radiation_type synchrotron
_diffrn_radiation_wavelength 0.90500
_diffrn_reflns_av_R_equivalents 0.1483
_diffrn_reflns_av_sigmaI/netI 0.0960
_diffrn_reflns_limit_h_max 42
_diffrn_reflns_limit_h_min -42
_diffrn_reflns_limit_k_max 37
_diffrn_reflns_limit_k_min -36
_diffrn_reflns_limit_l_max 12
_diffrn_reflns_limit_l_min -12
_diffrn_reflns_number 57432
_diffrn_reflns_theta_full 32.60
_diffrn_reflns_theta_max 36.81
_diffrn_reflns_theta_min 1.98
_exptl_absorpt_coefficient_mu 0.145
_exptl_absorpt_correction_type none
_exptl_crystal_colour red
_exptl_crystal_density_diffrn 1.771
_exptl_crystal_density_method 'not measured'
_exptl_crystal_description plate
_exptl_crystal_F_000 5196
_exptl_crystal_size_max 0.06
_exptl_crystal_size_mid 0.02
_exptl_crystal_size_min 0.01
_refine_diff_density_max 0.412
_refine_diff_density_min -0.402
_refine_diff_density_rms 0.077
_refine_ls_abs_structure_details 'Flack H D (1983), Acta Cryst. A39, 876-881'
_refine_ls_abs_structure_Flack 0.0(18)
_refine_ls_extinction_method none
_refine_ls_goodness_of_fit_ref 1.103
_refine_ls_matrix_type full
_refine_ls_number_parameters 883
_refine_ls_number_reflns 10078
_refine_ls_number_restraints 32
_refine_ls_restrained_S_all 1.120
_refine_ls_R_factor_all 0.2133
_refine_ls_R_factor_gt 0.1040
_refine_ls_shift/su_max 0.035
_refine_ls_shift/su_mean 0.002
_refine_ls_structure_factor_coef Fsqd
_refine_ls_weighting_details 'calc w=1/[\s^2^(Fo^2^)+(0.0800P)^2^+40.0000P] where P=(Fo^2^+2Fc^2^)/3'
_refine_ls_weighting_scheme calc
_refine_ls_wR_factor_gt 0.2591
_refine_ls_wR_factor_ref 0.2881
_reflns_number_gt 5106
_reflns_number_total 10078
_reflns_threshold_expression >2sigma(I)
_cod_data_source_file b9nj00444k.txt
_cod_data_source_block x70v1231
_cod_depositor_comments
;
The following automatic conversions were performed:

'_symmetry_cell_setting' value 'Orthorhombic' changed to
'orthorhombic' according to
/home/saulius/struct/CIF-dictionaries/cif_core.dic dictionary named
'cif_core.dic' version 2.4.2 from 2011-04-26.

Automatic conversion script
Id: cif_fix_values 1891 2012-01-12 08:04:46Z andrius 
;
_cod_original_sg_symbol_H-M Aba2
_cod_original_formula_sum 'C82.50 H10.50 F16'
_cod_database_code 7053322

loop_
_symmetry_equiv_pos_as_xyz
'x, y, z'
'-x, -y, z'
'x+1/2, -y+1/2, z'
'-x+1/2, y+1/2, z'
'x, y+1/2, z+1/2'
'-x, -y+1/2, z+1/2'
'x+1/2, -y+1, z+1/2'
'-x+1/2, y+1, z+1/2'

loop_
_atom_site_label
_atom_site_type_symbol
_atom_site_fract_x
_atom_site_fract_y
_atom_site_fract_z
_atom_site_U_iso_or_equiv
_atom_site_adp_type
_atom_site_occupancy
_atom_site_symmetry_multiplicity
_atom_site_calc_flag
_atom_site_refinement_flags
F71A F 0.70490(18) 0.1415(3) 0.1648(6) 0.117(2) Uani 1 1 d .
F71B F 0.6550(3) 0.0957(3) 0.1660(9) 0.159(3) Uani 1 1 d .
F72A F 0.7402(2) 0.0938(4) 0.3481(15) 0.195(5) Uani 1 1 d .
F72B F 0.7175(4) 0.0470(4) 0.1978(13) 0.234(7) Uani 1 1 d .
F73A F 0.6881(3) 0.0046(2) 0.3745(16) 0.213(6) Uani 1 1 d .
F73B F 0.7110(4) 0.0507(5) 0.5216(17) 0.207(6) Uani 1 1 d .
F74A F 0.6369(3) 0.0378(3) 0.5590(10) 0.156(3) Uani 1 1 d .
F74B F 0.6234(3) 0.0497(2) 0.3486(11) 0.153(3) Uani 1 1 d .
F75A F 0.70483(19) 0.3905(2) 0.1643(6) 0.111(2) Uani 1 1 d .
F75B F 0.6554(3) 0.4383(3) 0.1649(8) 0.146(3) Uani 1 1 d .
F76A F 0.7399(2) 0.4381(3) 0.3477(15) 0.188(5) Uani 1 1 d .
F76B F 0.7188(4) 0.4852(4) 0.1946(12) 0.243(7) Uani 1 1 d .
F77A F 0.7098(3) 0.4856(4) 0.5170(14) 0.191(4) Uani 1 1 d .
F77B F 0.6859(4) 0.5376(3) 0.3699(14) 0.212(6) Uani 1 1 d .
F78A F 0.6373(3) 0.4974(3) 0.5601(11) 0.154(3) Uani 1 1 d .
F78B F 0.6231(3) 0.4874(3) 0.3470(10) 0.148(3) Uani 1 1 d .
C1 C 0.65662(19) 0.2276(3) 0.2664(6) 0.060(2) Uani 1 1 d D
C2 C 0.6364(2) 0.2660(3) 0.2382(6) 0.0540(18) Uani 1 1 d DU
C3 C 0.6565(2) 0.3109(3) 0.2667(6) 0.057(2) Uani 1 1 d .
C4 C 0.69230(17) 0.3111(4) 0.3398(8) 0.075(3) Uani 1 1 d .
C5 C 0.7076(2) 0.2670(3) 0.3883(7) 0.0574(19) Uani 1 1 d .
C6 C 0.69220(17) 0.2270(3) 0.3384(6) 0.0530(19) Uani 1 1 d .
C7 C 0.6963(2) 0.1827(3) 0.4077(10) 0.066(2) Uani 1 1 d .
C8 C 0.6642(3) 0.1491(4) 0.3581(10) 0.091(3) Uani 1 1 d .
C9 C 0.6375(2) 0.1831(3) 0.2853(7) 0.0588(19) Uani 1 1 d .
C10 C 0.5979(2) 0.1823(4) 0.3010(7) 0.076(3) Uani 1 1 d .
C11 C 0.5767(2) 0.2260(4) 0.2903(6) 0.072(3) Uani 1 1 d .
C12 C 0.5955(2) 0.2683(4) 0.2509(6) 0.066(2) Uani 1 1 d .
C13 C 0.5770(2) 0.3096(5) 0.2886(7) 0.079(3) Uani 1 1 d .
C14 C 0.5993(2) 0.3518(4) 0.3002(7) 0.076(3) Uani 1 1 d .
C15 C 0.6374(2) 0.3554(4) 0.2912(7) 0.070(2) Uani 1 1 d .
C16 C 0.6651(2) 0.3896(3) 0.3591(8) 0.071(2) Uani 1 1 d .
C17 C 0.6952(2) 0.3554(3) 0.4094(8) 0.067(2) Uani 1 1 d .
C18 C 0.7093(2) 0.3539(5) 0.5360(8) 0.089(3) Uani 1 1 d .
C19 C 0.72378(19) 0.3078(4) 0.5935(9) 0.099(4) Uani 1 1 d D
C20 C 0.72429(18) 0.2681(3) 0.5216(8) 0.063(2) Uani 1 1 d D
C21 C 0.72418(15) 0.2251(3) 0.5939(8) 0.055(2) Uani 1 1 d .
C22 C 0.7110(2) 0.1819(4) 0.5371(8) 0.075(3) Uani 1 1 d .
C23 C 0.6921(2) 0.1538(5) 0.6454(10) 0.093(4) Uani 1 1 d .
C24 C 0.6603(3) 0.1282(4) 0.6185(8) 0.086(3) Uani 1 1 d .
C25 C 0.6443(3) 0.1199(4) 0.4758(12) 0.094(3) Uani 1 1 d .
C26 C 0.6022(3) 0.1277(3) 0.4944(10) 0.078(3) Uani 1 1 d .
C27 C 0.5795(3) 0.1550(4) 0.4081(8) 0.077(3) Uani 1 1 d .
C28 C 0.5474(2) 0.1807(4) 0.4581(10) 0.086(3) Uani 1 1 d .
C29 C 0.54599(17) 0.2260(3) 0.3836(7) 0.065(2) Uani 1 1 d D
C30 C 0.53329(18) 0.2665(4) 0.4403(7) 0.067(2) Uani 1 1 d D
C31 C 0.54653(19) 0.3102(5) 0.3820(8) 0.090(4) Uani 1 1 d .
C32 C 0.5486(2) 0.3542(5) 0.4615(9) 0.088(3) Uani 1 1 d .
C33 C 0.5807(3) 0.3828(4) 0.4092(8) 0.084(3) Uani 1 1 d .
C34 C 0.6021(3) 0.4097(4) 0.4954(10) 0.090(3) Uani 1 1 d .
C35 C 0.6438(3) 0.4194(3) 0.4769(11) 0.084(3) Uani 1 1 d .
C36 C 0.6588(3) 0.4080(5) 0.6195(11) 0.102(4) Uani 1 1 d .
C37 C 0.6924(3) 0.3820(4) 0.6417(10) 0.086(3) Uani 1 1 d .
C38 C 0.6934(3) 0.3502(7) 0.7643(10) 0.135(6) Uani 1 1 d .
C39 C 0.7140(2) 0.3096(4) 0.7352(7) 0.072(3) Uani 1 1 d .
C40 C 0.7052(2) 0.2632(5) 0.8022(8) 0.086(4) Uani 1 1 d D
C41 C 0.71420(18) 0.2254(4) 0.7322(9) 0.089(4) Uani 1 1 d D
C42 C 0.6951(2) 0.1796(3) 0.7624(7) 0.070(2) Uani 1 1 d .
C43 C 0.6655(2) 0.1814(4) 0.8594(8) 0.074(2) Uani 1 1 d U
C44 C 0.6303(3) 0.1548(5) 0.8338(9) 0.104(4) Uani 1 1 d .
C45 C 0.6283(3) 0.1293(4) 0.7119(12) 0.101(4) Uani 1 1 d .
C46 C 0.5927(3) 0.1273(3) 0.6408(10) 0.082(3) Uani 1 1 d .
C47 C 0.5611(2) 0.1547(4) 0.6872(9) 0.092(4) Uani 1 1 d .
C48 C 0.5372(2) 0.1811(5) 0.5924(9) 0.089(4) Uani 1 1 d .
C49 C 0.52717(16) 0.2242(3) 0.6565(8) 0.060(2) Uani 1 1 d .
C50 C 0.52321(17) 0.2685(4) 0.5835(8) 0.078(3) Uani 1 1 d D
C51 C 0.5271(2) 0.3074(5) 0.6575(9) 0.097(4) Uani 1 1 d D
C52 C 0.5384(2) 0.3532(4) 0.5913(9) 0.081(3) Uani 1 1 d .
C53 C 0.5612(3) 0.3818(4) 0.6809(10) 0.089(3) Uani 1 1 d .
C54 C 0.5927(3) 0.4074(6) 0.6376(11) 0.127(5) Uani 1 1 d .
C55 C 0.6281(3) 0.4044(5) 0.7098(13) 0.107(4) Uani 1 1 d .
C56 C 0.6306(2) 0.3795(5) 0.8307(9) 0.090(3) Uani 1 1 d .
C57 C 0.6642(2) 0.3540(6) 0.8550(9) 0.121(5) Uani 1 1 d .
C58 C 0.6534(3) 0.3052(4) 0.9200(7) 0.079(3) Uani 1 1 d U
C59 C 0.6741(2) 0.2648(4) 0.8969(7) 0.084(3) Uani 1 1 d .
C60 C 0.6536(2) 0.2229(4) 0.9218(7) 0.078(3) Uani 1 1 d .
C61 C 0.6134(2) 0.2234(4) 0.9343(6) 0.069(3) Uani 1 1 d .
C62 C 0.5982(2) 0.1809(6) 0.8787(9) 0.117(5) Uani 1 1 d .
C63 C 0.5628(3) 0.1823(4) 0.8072(8) 0.074(3) Uani 1 1 d .
C64 C 0.54264(18) 0.2271(4) 0.7883(7) 0.088(4) Uani 1 1 d D
C65 C 0.55568(19) 0.2655(4) 0.8497(7) 0.082(3) Uani 1 1 d D
C66 C 0.5431(2) 0.3106(4) 0.7881(7) 0.068(2) Uani 1 1 d .
C67 C 0.5644(2) 0.3538(5) 0.8048(9) 0.099(4) Uani 1 1 d .
C68 C 0.5984(3) 0.3527(5) 0.8749(9) 0.099(4) Uani 1 1 d .
C69 C 0.6140(3) 0.3058(4) 0.9320(6) 0.090(3) Uani 1 1 d DU
C70 C 0.5916(2) 0.2678(5) 0.9267(6) 0.093(4) Uani 1 1 d D
C71 C 0.6839(4) 0.1165(4) 0.251(2) 0.131(6) Uani 1 1 d .
C72 C 0.7104(6) 0.0768(9) 0.305(2) 0.175(8) Uani 1 1 d .
C73 C 0.6867(7) 0.0494(8) 0.413(4) 0.250(18) Uani 1 1 d .
C74 C 0.6482(5) 0.0644(10) 0.457(2) 0.190(10) Uani 1 1 d .
C75 C 0.6492(5) 0.4740(4) 0.448(2) 0.119(4) Uani 1 1 d .
C76 C 0.7094(6) 0.4574(5) 0.296(2) 0.157(8) Uani 1 1 d .
C77 C 0.6884(5) 0.4898(4) 0.391(2) 0.134(5) Uani 1 1 d .
C78 C 0.6830(5) 0.4215(6) 0.2505(18) 0.165(8) Uani 1 1 d .
C79 C 0.4881(10) 0.4824(12) 0.495(4) 0.146(11) Uiso 0.50 1 d P
C80 C 0.4863(8) 0.4819(10) 0.599(3) 0.118(8) Uiso 0.50 1 d P
C81 C 0.436(2) 0.443(3) 0.450(9) 0.33(3) Uiso 0.50 1 d P
C82 C 0.4643(6) 0.4500(8) 0.546(2) 0.087(5) Uiso 0.50 1 d P
C83 C 0.4434(7) 0.4149(8) 0.596(3) 0.207(8) Uiso 1 1 d .
C84 C 0.5285(6) 0.4132(8) 0.105(2) 0.097(6) Uiso 0.50 1 d P
C85 C 0.5534(10) 0.4474(13) 0.077(4) 0.162(12) Uiso 0.50 1 d P
C86 C 0.5104(12) 0.4377(15) 0.010(4) 0.090(11) Uiso 0.25 1 d P
C87 C 0.4866(17) 0.485(2) 0.039(6) 0.14(2) Uiso 0.25 1 d P

loop_
_atom_site_aniso_label
_atom_site_aniso_U_11
_atom_site_aniso_U_22
_atom_site_aniso_U_33
_atom_site_aniso_U_23
_atom_site_aniso_U_13
_atom_site_aniso_U_12
F71A 0.109(5) 0.165(6) 0.077(4) -0.016(4) 0.043(4) -0.020(4)
F71B 0.168(8) 0.183(8) 0.127(6) -0.018(6) 0.063(6) -0.036(7)
F72A 0.097(6) 0.211(9) 0.275(14) 0.015(10) 0.045(8) 0.031(6)
F72B 0.350(17) 0.151(8) 0.201(11) -0.054(8) 0.147(12) -0.030(9)
F73A 0.221(10) 0.075(5) 0.343(17) 0.055(8) 0.105(11) 0.027(5)
F73B 0.152(10) 0.212(13) 0.256(16) 0.031(12) 0.040(9) 0.028(9)
F74A 0.176(8) 0.116(5) 0.177(8) 0.088(6) 0.019(6) 0.004(5)
F74B 0.194(9) 0.088(4) 0.179(9) -0.001(6) 0.039(7) -0.015(5)
F75A 0.121(5) 0.140(5) 0.074(4) 0.058(4) 0.043(4) 0.007(4)
F75B 0.188(7) 0.145(6) 0.106(5) 0.080(5) 0.039(5) 0.028(6)
F76A 0.104(6) 0.146(7) 0.315(15) -0.022(9) 0.060(8) -0.036(5)
F76B 0.374(17) 0.147(8) 0.208(11) 0.065(8) 0.138(12) -0.073(9)
F77A 0.160(9) 0.201(11) 0.210(12) 0.034(9) 0.040(8) -0.036(7)
F77B 0.261(12) 0.099(5) 0.277(15) 0.015(8) 0.082(11) -0.037(6)
F78A 0.181(8) 0.105(5) 0.175(9) 0.021(6) 0.044(7) -0.009(5)
F78B 0.172(7) 0.112(5) 0.161(8) 0.049(6) 0.039(6) 0.022(5)
C1 0.056(4) 0.103(6) 0.020(3) -0.004(4) 0.021(3) -0.022(4)
C2 0.061(3) 0.094(5) 0.007(2) 0.016(3) 0.001(2) 0.013(4)
C3 0.076(5) 0.083(6) 0.011(3) 0.015(3) 0.005(3) -0.006(4)
C4 0.025(3) 0.149(9) 0.052(5) 0.045(6) 0.015(3) -0.004(4)
C5 0.052(4) 0.088(6) 0.033(4) 0.017(4) 0.017(3) -0.005(4)
C6 0.037(3) 0.097(6) 0.025(3) 0.016(4) 0.019(2) 0.005(4)
C7 0.045(4) 0.068(5) 0.083(6) 0.013(5) 0.020(4) 0.011(4)
C8 0.076(6) 0.126(8) 0.072(6) 0.026(6) 0.032(5) 0.023(6)
C9 0.081(5) 0.062(5) 0.034(4) 0.010(3) -0.003(3) 0.005(4)
C10 0.057(5) 0.144(9) 0.025(4) -0.003(5) 0.006(3) -0.012(5)
C11 0.045(4) 0.162(9) 0.008(3) 0.004(4) -0.007(2) -0.002(5)
C12 0.059(4) 0.133(8) 0.007(3) 0.028(4) -0.005(3) -0.009(5)
C13 0.053(4) 0.166(10) 0.017(3) 0.027(5) -0.007(3) 0.020(6)
C14 0.065(5) 0.149(9) 0.015(3) 0.034(4) -0.005(3) 0.017(5)
C15 0.076(5) 0.113(7) 0.021(3) 0.037(4) 0.008(3) 0.010(5)
C16 0.078(5) 0.078(5) 0.057(5) 0.047(5) 0.000(4) -0.009(4)
C17 0.064(5) 0.101(7) 0.037(4) 0.000(4) 0.016(3) -0.012(4)
C18 0.039(4) 0.188(11) 0.039(4) 0.023(6) 0.003(3) -0.020(5)
C19 0.025(3) 0.237(14) 0.035(4) 0.001(7) 0.005(3) -0.020(5)
C20 0.029(3) 0.121(7) 0.040(4) 0.025(5) 0.005(3) 0.004(4)
C21 0.012(2) 0.097(6) 0.057(4) 0.017(5) -0.009(3) -0.006(3)
C22 0.053(4) 0.137(9) 0.037(4) 0.051(5) 0.010(3) 0.027(5)
C23 0.048(5) 0.165(10) 0.067(6) 0.073(7) 0.002(4) 0.016(6)
C24 0.108(8) 0.112(8) 0.039(5) 0.046(5) 0.006(4) 0.024(6)
C25 0.105(8) 0.079(7) 0.100(8) 0.048(6) 0.024(6) 0.005(6)
C26 0.090(7) 0.062(5) 0.080(7) 0.021(5) 0.008(5) -0.012(5)
C27 0.072(5) 0.108(7) 0.050(5) 0.020(5) -0.006(4) -0.026(5)
C28 0.047(5) 0.141(9) 0.069(6) 0.020(6) 0.012(4) -0.022(5)
C29 0.023(3) 0.136(8) 0.034(4) 0.014(5) -0.017(3) -0.014(4)
C30 0.030(3) 0.133(8) 0.038(4) -0.006(5) -0.011(3) 0.008(4)
C31 0.026(3) 0.205(12) 0.039(5) 0.043(7) -0.009(3) 0.011(5)
C32 0.044(4) 0.177(11) 0.044(5) 0.006(6) -0.001(3) 0.025(5)
C33 0.070(5) 0.147(9) 0.033(4) 0.022(5) 0.004(4) 0.028(6)
C34 0.088(7) 0.113(8) 0.068(7) 0.019(6) 0.008(5) 0.028(6)
C35 0.097(7) 0.067(6) 0.088(7) 0.008(5) 0.009(5) -0.011(5)
C36 0.086(7) 0.147(11) 0.072(7) 0.007(7) 0.011(5) -0.018(7)
C37 0.067(6) 0.127(9) 0.065(6) -0.001(6) 0.016(4) -0.023(6)
C38 0.032(4) 0.32(2) 0.055(6) 0.007(9) -0.001(4) -0.017(8)
C39 0.027(3) 0.149(8) 0.039(4) 0.023(5) -0.011(3) -0.019(4)
C40 0.038(4) 0.196(12) 0.024(4) 0.035(6) -0.010(3) -0.014(6)
C41 0.020(3) 0.203(12) 0.044(5) 0.056(7) -0.014(3) -0.002(5)
C42 0.083(5) 0.109(7) 0.018(4) 0.031(4) 0.003(3) 0.026(5)
C43 0.075(5) 0.118(6) 0.028(4) 0.052(4) 0.000(3) 0.004(5)
C44 0.069(6) 0.208(12) 0.035(5) 0.070(6) 0.004(4) 0.006(7)
C45 0.074(6) 0.121(9) 0.108(9) 0.080(8) 0.031(6) 0.011(6)
C46 0.082(6) 0.073(6) 0.090(7) 0.040(5) 0.011(5) -0.016(5)
C47 0.056(5) 0.159(10) 0.059(6) 0.049(6) 0.013(4) -0.021(6)
C48 0.049(4) 0.176(11) 0.043(4) 0.032(6) -0.001(4) -0.027(6)
C49 0.012(2) 0.124(7) 0.045(4) 0.011(5) 0.010(2) -0.009(3)
C50 0.025(3) 0.174(10) 0.035(4) 0.026(6) 0.003(3) 0.001(5)
C51 0.023(3) 0.228(14) 0.040(5) 0.008(7) -0.003(3) 0.014(5)
C52 0.044(4) 0.145(9) 0.054(5) 0.016(6) -0.001(4) 0.021(5)
C53 0.063(6) 0.141(10) 0.063(6) -0.011(6) 0.008(4) 0.008(6)
C54 0.072(7) 0.235(16) 0.075(7) -0.013(9) 0.017(5) -0.012(8)
C55 0.078(7) 0.143(11) 0.100(9) -0.007(8) 0.030(6) -0.003(7)
C56 0.060(5) 0.161(10) 0.051(5) -0.025(6) 0.007(4) -0.020(6)
C57 0.046(5) 0.272(17) 0.045(5) -0.034(8) -0.002(4) -0.031(7)
C58 0.074(5) 0.154(7) 0.009(3) 0.004(4) -0.008(3) -0.003(5)
C59 0.052(4) 0.169(10) 0.030(4) 0.044(5) -0.013(3) -0.017(6)
C60 0.061(5) 0.155(10) 0.019(3) 0.033(5) -0.008(3) -0.006(6)
C61 0.053(4) 0.142(9) 0.013(3) 0.031(4) -0.003(3) -0.009(5)
C62 0.047(5) 0.255(15) 0.048(5) 0.104(8) -0.002(4) -0.010(7)
C63 0.076(5) 0.111(7) 0.036(4) 0.022(5) 0.007(4) -0.021(5)
C64 0.021(3) 0.219(12) 0.025(4) 0.037(6) 0.013(3) -0.001(5)
C65 0.035(3) 0.191(10) 0.019(3) 0.025(5) 0.004(3) -0.002(5)
C66 0.054(4) 0.120(7) 0.030(4) 0.016(4) 0.011(3) 0.010(5)
C67 0.054(5) 0.196(12) 0.046(5) -0.017(7) 0.016(4) 0.003(6)
C68 0.060(5) 0.192(12) 0.045(5) -0.022(7) 0.014(4) -0.016(6)
C69 0.064(5) 0.204(11) 0.003(3) 0.006(5) -0.003(3) -0.004(6)
C70 0.053(4) 0.223(13) 0.004(3) 0.003(5) 0.006(3) -0.015(7)
C71 0.119(10) 0.058(6) 0.215(18) -0.007(9) 0.025(12) -0.004(7)
C72 0.146(16) 0.25(3) 0.128(14) 0.024(16) 0.065(13) 0.042(17)
C73 0.19(2) 0.125(16) 0.44(5) -0.15(3) 0.07(3) 0.010(15)
C74 0.108(11) 0.33(3) 0.131(14) 0.104(19) -0.001(10) 0.005(16)
C75 0.161(12) 0.044(6) 0.151(13) 0.011(8) 0.006(11) -0.016(7)
C76 0.162(15) 0.096(10) 0.21(2) 0.013(12) 0.104(15) -0.038(11)
C77 0.175(14) 0.049(6) 0.177(15) -0.015(8) 0.036(13) -0.017(7)
C78 0.141(12) 0.185(15) 0.169(14) 0.152(14) 0.077(11) 0.025(12)

loop_
_atom_type_symbol
_atom_type_description
_atom_type_scat_dispersion_real
_atom_type_scat_dispersion_imag
_atom_type_scat_source
C C 0.0033 0.0016 'International Tables Vol C Tables 4.2.6.8 and 6.1.1.4'
F F 0.0171 0.0103 'International Tables Vol C Tables 4.2.6.8 and 6.1.1.4'
H H 0.0000 0.0000 'International Tables Vol C Tables 4.2.6.8 and 6.1.1.4'

loop_
_geom_angle_atom_site_label_1
_geom_angle_atom_site_label_2
_geom_angle_atom_site_label_3
_geom_angle
_geom_angle_site_symmetry_1
_geom_angle_site_symmetry_3
C2 C1 C6 125.2(8) . .
C2 C1 C9 120.1(7) . .
C6 C1 C9 108.8(7) . .
C1 C2 C12 123.1(8) . .
C1 C2 C3 114.5(7) . .
C12 C2 C3 114.5(7) . .
C15 C3 C4 107.7(8) . .
C15 C3 C2 124.6(7) . .
C4 C3 C2 120.6(8) . .
C17 C4 C5 124.6(8) . .
C17 C4 C3 108.0(8) . .
C5 C4 C3 118.9(9) . .
C6 C5 C4 117.3(7) . .
C6 C5 C20 120.9(7) . .
C4 C5 C20 115.9(8) . .
C5 C6 C1 121.2(7) . .
C5 C6 C7 121.0(7) . .
C1 C6 C7 109.8(7) . .
C22 C7 C6 119.8(9) . .
C22 C7 C8 123.6(8) . .
C6 C7 C8 108.0(7) . .
C9 C8 C7 101.8(8) . .
C9 C8 C71 108.3(10) . .
C7 C8 C71 105.5(8) . .
C9 C8 C25 114.5(7) . .
C7 C8 C25 113.3(9) . .
C71 C8 C25 112.6(10) . .
C10 C9 C1 119.2(8) . .
C10 C9 C8 122.8(8) . .
C1 C9 C8 109.6(7) . .
C9 C10 C11 118.9(8) . .
C9 C10 C27 121.7(8) . .
C11 C10 C27 106.5(7) . .
C29 C11 C12 121.9(9) . .
C29 C11 C10 109.6(8) . .
C12 C11 C10 120.6(7) . .
C13 C12 C11 115.0(8) . .
C13 C12 C2 121.6(9) . .
C11 C12 C2 116.4(8) . .
C12 C13 C31 122.5(10) . .
C12 C13 C14 118.5(8) . .
C31 C13 C14 110.1(10) . .
C15 C14 C13 126.7(10) . .
C15 C14 C33 114.9(9) . .
C13 C14 C33 107.8(8) . .
C14 C15 C3 113.6(9) . .
C14 C15 C16 130.3(9) . .
C3 C15 C16 109.9(7) . .
C17 C16 C15 100.3(7) . .
C17 C16 C78 109.2(8) . .
C15 C16 C78 108.3(10) . .
C17 C16 C35 114.0(7) . .
C15 C16 C35 111.3(7) . .
C78 C16 C35 112.9(10) . .
C18 C17 C4 116.6(9) . .
C18 C17 C16 125.6(9) . .
C4 C17 C16 110.5(7) . .
C17 C18 C37 121.0(10) . .
C17 C18 C19 120.1(10) . .
C37 C18 C19 109.4(8) . .
C20 C19 C39 123.8(10) . .
C20 C19 C18 121.9(8) . .
C39 C19 C18 105.0(9) . .
C19 C20 C21 116.7(8) . .
C19 C20 C5 120.4(8) . .
C21 C20 C5 116.7(8) . .
C20 C21 C41 119.4(9) . .
C20 C21 C22 122.4(7) . .
C41 C21 C22 108.2(7) . .
C7 C22 C21 118.4(8) . .
C7 C22 C23 121.4(9) . .
C21 C22 C23 108.1(8) . .
C24 C23 C42 121.0(8) . .
C24 C23 C22 120.1(8) . .
C42 C23 C22 107.3(10) . .
C23 C24 C45 119.2(11) . .
C23 C24 C25 124.1(8) . .
C45 C24 C25 108.5(10) . .
C26 C25 C24 102.5(9) . .
C26 C25 C74 104.2(10) . .
C24 C25 C74 103.3(10) . .
C26 C25 C8 116.1(8) . .
C24 C25 C8 116.3(9) . .
C74 C25 C8 112.8(11) . .
C27 C26 C25 123.9(8) . .
C27 C26 C46 118.8(9) . .
C25 C26 C46 109.5(9) . .
C26 C27 C28 120.5(8) . .
C26 C27 C10 119.6(8) . .
C28 C27 C10 109.2(9) . .
C48 C28 C27 123.0(9) . .
C48 C28 C29 117.9(10) . .
C27 C28 C29 107.0(7) . .
C30 C29 C11 121.5(8) . .
C30 C29 C28 122.3(8) . .
C11 C29 C28 107.7(8) . .
C29 C30 C31 116.9(8) . .
C29 C30 C50 121.1(9) . .
C31 C30 C50 115.8(9) . .
C13 C31 C30 119.8(11) . .
C13 C31 C32 109.1(10) . .
C30 C31 C32 121.4(8) . .
C52 C32 C33 123.5(11) . .
C52 C32 C31 119.2(11) . .
C33 C32 C31 108.0(8) . .
C34 C33 C32 119.6(8) . .
C34 C33 C14 122.3(8) . .
C32 C33 C14 104.8(10) . .
C33 C34 C54 117.8(11) . .
C33 C34 C35 123.6(9) . .
C54 C34 C35 110.3(10) . .
C34 C35 C36 100.1(8) . .
C34 C35 C75 108.5(10) . .
C36 C35 C75 109.2(11) . .
C34 C35 C16 116.1(9) . .
C36 C35 C16 113.8(9) . .
C75 C35 C16 108.7(9) . .
C37 C36 C55 119.8(11) . .
C37 C36 C35 122.4(9) . .
C55 C36 C35 110.5(10) . .
C36 C37 C18 120.9(9) . .
C36 C37 C38 117.3(8) . .
C18 C37 C38 104.6(10) . .
C57 C38 C39 125.9(15) . .
C57 C38 C37 118.1(13) . .
C39 C38 C37 109.6(9) . .
C38 C39 C19 110.8(9) . .
C38 C39 C40 121.9(9) . .
C19 C39 C40 116.6(10) . .
C41 C40 C59 123.6(10) . .
C41 C40 C39 115.2(8) . .
C59 C40 C39 114.6(10) . .
C40 C41 C21 125.2(9) . .
C40 C41 C42 119.7(8) . .
C21 C41 C42 107.6(9) . .
C23 C42 C43 122.9(9) . .
C23 C42 C41 108.8(7) . .
C43 C42 C41 115.7(9) . .
C60 C43 C42 123.5(9) . .
C60 C43 C44 105.5(9) . .
C42 C43 C44 118.1(9) . .
C62 C44 C45 120.0(9) . .
C62 C44 C43 109.7(13) . .
C45 C44 C43 117.1(8) . .
C44 C45 C46 119.5(10) . .
C44 C45 C24 121.6(11) . .
C46 C45 C24 110.1(11) . .
C47 C46 C45 119.0(11) . .
C47 C46 C26 118.8(9) . .
C45 C46 C26 107.3(9) . .
C46 C47 C63 122.5(9) . .
C46 C47 C48 120.4(9) . .
C63 C47 C48 106.7(10) . .
C28 C48 C49 120.4(10) . .
C28 C48 C47 118.4(10) . .
C49 C48 C47 106.6(9) . .
C48 C49 C64 112.0(8) . .
C48 C49 C50 122.4(8) . .
C64 C49 C50 116.6(9) . .
C51 C50 C49 115.1(8) . .
C51 C50 C30 122.9(9) . .
C49 C50 C30 115.6(9) . .
C50 C51 C66 126.9(10) . .
C50 C51 C52 119.7(8) . .
C66 C51 C52 104.3(9) . .
C32 C52 C53 116.2(10) . .
C32 C52 C51 120.6(11) . .
C53 C52 C51 110.7(8) . .
C54 C53 C52 122.4(9) . .
C54 C53 C67 119.1(10) . .
C52 C53 C67 105.0(10) . .
C53 C54 C55 119.5(12) . .
C53 C54 C34 120.3(11) . .
C55 C54 C34 107.6(10) . .
C36 C55 C56 122.9(11) . .
C36 C55 C54 109.1(11) . .
C56 C55 C54 121.3(10) . .
C57 C56 C55 117.7(9) . .
C57 C56 C68 109.1(12) . .
C55 C56 C68 119.1(9) . .
C38 C57 C56 123.2(12) . .
C38 C57 C58 112.6(14) . .
C56 C57 C58 109.2(8) . .
C59 C58 C69 123.2(10) . .
C59 C58 C57 122.6(8) . .
C69 C58 C57 105.3(9) . .
C58 C59 C60 114.2(9) . .
C58 C59 C40 122.2(10) . .
C60 C59 C40 118.0(11) . .
C43 C60 C61 110.1(9) . .
C43 C60 C59 118.9(8) . .
C61 C60 C59 120.7(10) . .
C60 C61 C62 108.9(10) . .
C60 C61 C70 121.2(9) . .
C62 C61 C70 120.7(8) . .
C44 C62 C63 122.6(12) . .
C44 C62 C61 105.8(9) . .
C63 C62 C61 119.4(11) . .
C62 C63 C47 116.2(10) . .
C62 C63 C64 120.2(10) . .
C47 C63 C64 110.2(8) . .
C65 C64 C49 127.2(9) . .
C65 C64 C63 119.2(7) . .
C49 C64 C63 104.4(9) . .
C64 C65 C70 124.8(9) . .
C64 C65 C66 114.4(7) . .
C70 C65 C66 115.3(9) . .
C51 C66 C67 111.1(9) . .
C51 C66 C65 116.2(9) . .
C67 C66 C65 122.3(8) . .
C68 C67 C66 118.7(12) . .
C68 C67 C53 120.2(10) . .
C66 C67 C53 108.8(8) . .
C67 C68 C56 120.5(11) . .
C67 C68 C69 120.7(11) . .
C56 C68 C69 107.3(9) . .
C70 C69 C58 124.8(11) . .
C70 C69 C68 118.3(8) . .
C58 C69 C68 109.2(9) . .
C69 C70 C65 123.8(10) . .
C69 C70 C61 112.8(8) . .
C65 C70 C61 115.2(9) . .
F71A C71 F71B 102.3(14) . .
F71A C71 C72 106.5(12) . .
F71B C71 C72 108.7(14) . .
F71A C71 C8 111.4(8) . .
F71B C71 C8 109.8(11) . .
C72 C71 C8 117.0(15) . .
F72A C72 F72B 111.2(16) . .
F72A C72 C71 110(2) . .
F72B C72 C71 106.5(17) . .
F72A C72 C73 113(2) . .
F72B C72 C73 109(2) . .
C71 C72 C73 106.6(17) . .
F73A C73 F73B 104(3) . .
F73A C73 C74 113(2) . .
F73B C73 C74 109(3) . .
F73A C73 C72 105(2) . .
F73B C73 C72 102.1(19) . .
C74 C73 C72 123(3) . .
F74A C74 F74B 103.7(17) . .
F74A C74 C73 109(2) . .
F74B C74 C73 104(2) . .
F74A C74 C25 116.3(18) . .
F74B C74 C25 108.9(13) . .
C73 C74 C25 113.5(18) . .
F78A C75 F78B 105.2(12) . .
F78A C75 C77 115.4(12) . .
F78B C75 C77 103.0(14) . .
F78A C75 C35 106.8(12) . .
F78B C75 C35 108.5(11) . .
C77 C75 C35 117.1(11) . .
F76A C76 F76B 110.8(15) . .
F76A C76 C78 110.3(13) . .
F76B C76 C78 109.6(19) . .
F76A C76 C77 114(2) . .
F76B C76 C77 103.8(14) . .
C78 C76 C77 108.5(14) . .
F77B C77 F77A 104.1(13) . .
F77B C77 C76 122.3(15) . .
F77A C77 C76 104.1(15) . .
F77B C77 C75 106.7(12) . .
F77A C77 C75 96.2(14) . .
C76 C77 C75 118.9(11) . .
F75B C78 C76 113.3(14) . .
F75B C78 F75A 101.9(14) . .
C76 C78 F75A 106.4(11) . .
F75B C78 C16 111.0(11) . .
C76 C78 C16 116.7(16) . .
F75A C78 C16 106.0(11) . .
C80 C79 C79 93(3) . 2_665
C80 C79 C82 65(3) . .
C79 C79 C82 157(2) 2_665 .
C80 C79 C80 55(3) . 2_665
C79 C79 C80 37.8(12) 2_665 2_665
C82 C79 C80 120(3) . 2_665
C79 C80 C82 69(3) . .
C79 C80 C80 87(3) . 2_665
C82 C80 C80 155.7(18) . 2_665
C79 C80 C79 49(3) . 2_665
C82 C80 C79 118(2) . 2_665
C80 C80 C79 37.8(12) 2_665 2_665
C82 C81 C83 50(3) . .
C80 C82 C83 134(3) . .
C80 C82 C79 46.7(17) . .
C83 C82 C79 175(3) . .
C80 C82 C81 143(4) . .
C83 C82 C81 77(4) . .
C79 C82 C81 105(4) . .
C82 C83 C81 53(3) . .
C86 C84 C85 77(3) . .
C84 C85 C86 51(2) . .
C84 C86 C87 124(4) . .
C84 C86 C85 51(2) . .
C87 C86 C85 105(3) . .
C87 C87 C86 100(7) 2_665 .

loop_
_geom_bond_atom_site_label_1
_geom_bond_atom_site_label_2
_geom_bond_distance
_geom_bond_site_symmetry_2
F71A C71 1.334(15) .
F71B C71 1.442(18) .
F72A C72 1.22(3) .
F72B C72 1.38(2) .
F73A C73 1.325(19) .
F73B C73 1.37(4) .
F74A C74 1.326(19) .
F74B C74 1.44(2) .
F75A C78 1.441(18) .
F75B C78 1.370(17) .
F76A C76 1.30(2) .
F76B C76 1.321(19) .
F77A C77 1.47(2) .
F77B C77 1.371(14) .
F78A C75 1.364(17) .
F78B C75 1.406(18) .
C1 C2 1.324(8) .
C1 C6 1.429(10) .
C1 C9 1.435(11) .
C2 C12 1.424(10) .
C2 C3 1.476(11) .
C3 C15 1.443(12) .
C3 C4 1.442(10) .
C4 C17 1.436(13) .
C4 C5 1.440(12) .
C5 C6 1.347(11) .
C5 C20 1.452(11) .
C6 C7 1.437(11) .
C7 C22 1.387(12) .
C7 C8 1.545(14) .
C8 C9 1.520(12) .
C8 C71 1.565(17) .
C8 C25 1.596(13) .
C9 C10 1.386(11) .
C10 C11 1.442(13) .
C10 C27 1.464(11) .
C11 C29 1.414(10) .
C11 C12 1.419(13) .
C12 C13 1.386(14) .
C13 C31 1.410(11) .
C13 C14 1.426(14) .
C14 C15 1.332(12) .
C14 C33 1.537(13) .
C15 C16 1.521(13) .
C16 C17 1.507(12) .
C16 C78 1.541(11) .
C16 C35 1.624(14) .
C17 C18 1.356(12) .
C18 C37 1.446(14) .
C18 C19 1.512(15) .
C19 C20 1.332(9) .
C19 C39 1.455(11) .
C20 C21 1.413(11) .
C21 C41 1.423(12) .
C21 C22 1.422(13) .
C22 C23 1.494(11) .
C23 C24 1.346(15) .
C23 C42 1.380(15) .
C24 C45 1.452(13) .
C24 C25 1.547(16) .
C25 C26 1.490(15) .
C25 C74 1.59(3) .
C26 C27 1.399(12) .
C26 C46 1.497(14) .
C27 C28 1.418(14) .
C28 C48 1.387(13) .
C28 C29 1.484(13) .
C29 C30 1.351(8) .
C30 C31 1.440(13) .
C30 C50 1.471(11) .
C31 C32 1.476(16) .
C32 C52 1.343(13) .
C32 C33 1.471(15) .
C33 C34 1.369(15) .
C34 C54 1.457(14) .
C34 C35 1.484(15) .
C35 C36 1.549(15) .
C35 C75 1.583(14) .
C36 C37 1.397(16) .
C36 C55 1.398(14) .
C37 C38 1.518(18) .
C38 C57 1.365(13) .
C38 C39 1.382(19) .
C39 C40 1.504(13) .
C40 C41 1.316(9) .
C40 C59 1.436(12) .
C41 C42 1.484(14) .
C42 C43 1.413(11) .
C43 C60 1.392(14) .
C43 C44 1.456(14) .
C44 C62 1.410(16) .
C44 C45 1.415(18) .
C45 C46 1.424(15) .
C46 C47 1.422(14) .
C47 C63 1.430(15) .
C47 C48 1.461(13) .
C48 C49 1.419(14) .
C49 C64 1.423(11) .
C49 C50 1.456(12) .
C50 C51 1.334(9) .
C51 C66 1.420(12) .
C51 C52 1.504(14) .
C52 C53 1.442(14) .
C53 C54 1.379(16) .
C53 C67 1.473(15) .
C54 C55 1.426(16) .
C55 C56 1.400(16) .
C56 C57 1.391(16) .
C56 C68 1.422(14) .
C57 C58 1.568(18) .
C58 C59 1.369(14) .
C58 C69 1.372(12) .
C59 C60 1.405(14) .
C60 C61 1.402(11) .
C61 C62 1.427(17) .
C61 C70 1.469(14) .
C62 C63 1.421(12) .
C63 C64 1.461(13) .
C64 C65 1.325(9) .
C65 C70 1.465(11) .
C65 C66 1.482(12) .
C66 C67 1.437(15) .
C67 C68 1.373(13) .
C68 C69 1.540(16) .
C69 C70 1.329(9) .
C71 C72 1.54(2) .
C72 C73 1.57(4) .
C73 C74 1.47(3) .
C75 C77 1.54(2) .
C76 C78 1.44(3) .
C76 C77 1.51(2) .
C79 C80 1.04(3) .
C79 C79 1.29(6) 2_665
C79 C82 1.34(3) .
C79 C80 1.70(3) 2_665
C80 C82 1.30(3) .
C80 C80 1.40(5) 2_665
C80 C79 1.70(3) 2_665
C81 C82 1.38(8) .
C81 C83 1.68(9) .
C82 C83 1.33(3) .
C84 C86 1.33(4) .
C84 C85 1.33(4) .
C85 C86 1.66(5) .
C86 C87 1.60(7) .
C87 C87 1.26(11) 2_665
